data_2204713
loop_
_publ_author_name
'Hiroyuki Ishida'

_publ_section_title
;
 Bis(3-methylpyrazolium) chloranilate
;
_journal_issue 12
_journal_name_full 'Acta Crystallographica Section E'
_journal_page_first o2506
_journal_page_last o2508
_journal_paper_doi 10.1107/S1600536804030648
_journal_volume 60
_journal_year 2004
_chemical_formula_iupac '2 C4 H7 N2 +, C6 Cl2 O4 -'
_chemical_formula_moiety '2 C4 H7 N2 +, C6 Cl2 O4 -'
_chemical_formula_sum 'C14 H14 Cl2 N4 O4'
_chemical_formula_weight 373.19
_space_group_IT_number 14
_symmetry_cell_setting monoclinic
_symmetry_space_group_name_Hall '-P 2ybc'
_symmetry_space_group_name_H-M 'P 1 21/c 1'
_atom_sites_solution_hydrogens geom
_atom_sites_solution_primary direct
_atom_sites_solution_secondary difmap
_cell_angle_alpha 90
_cell_angle_beta 98.749(15)
_cell_angle_gamma 90
_cell_formula_units_Z 2
_cell_length_a 8.9885(15)
_cell_length_b 5.7445(12)
_cell_length_c 15.471(3)
_cell_measurement_reflns_used 25
_cell_measurement_temperature 302
_cell_measurement_theta_max 12.5
_cell_measurement_theta_min 11.0
_cell_volume 789.5(3)
_computing_cell_refinement 'MSC/AFC Diffractometer Control Software'
_computing_data_collection
;
MSC/AFC Diffractometer Control Software
(Molecular Structure Corporation, 1990)
;
_computing_data_reduction 'TEXSAN for Windows (MSC, 1997-1999)'
_computing_molecular_graphics 'ORTEP-3 (Farrugia, 1997)'
_computing_publication_material 'PLATON (Spek, 2003)'
_computing_structure_refinement 'SHELXL97 (Sheldrick, 1997)'
_computing_structure_solution
;
SIR92 (Altomare et al., 1994)
;
_diffrn_ambient_temperature 302
_diffrn_measured_fraction_theta_full 1.000
_diffrn_measured_fraction_theta_max 1.000
_diffrn_measurement_device 'Rigaku AFC-5R'
_diffrn_measurement_method \w-2\q
_diffrn_radiation_monochromator graphite
_diffrn_radiation_source 'Rigaku rotating anode'
_diffrn_radiation_type 'Mo K\a'
_diffrn_radiation_wavelength 0.71073
_diffrn_reflns_av_R_equivalents 0.0317
_diffrn_reflns_av_sigmaI/netI 0.0726
_diffrn_reflns_limit_h_max 11
_diffrn_reflns_limit_h_min -1
_diffrn_reflns_limit_k_max 7
_diffrn_reflns_limit_k_min -1
_diffrn_reflns_limit_l_max 20
_diffrn_reflns_limit_l_min -20
_diffrn_reflns_number 2566
_diffrn_reflns_reduction_process 'Lp corrections applied'
_diffrn_reflns_theta_full 27.49
_diffrn_reflns_theta_max 27.5
_diffrn_reflns_theta_min 2.3
_diffrn_standards_decay_% 0.67
_diffrn_standards_interval_count 97
_diffrn_standards_number 3
_exptl_absorpt_coefficient_mu 0.439
_exptl_absorpt_correction_T_max 0.917
_exptl_absorpt_correction_T_min 0.891
_exptl_absorpt_correction_type psi-scan
_exptl_absorpt_process_details '(North et al., 1968)'
_exptl_crystal_colour 'dark violet'
_exptl_crystal_density_diffrn 1.570
_exptl_crystal_density_method 'not measured'
_exptl_crystal_description prism
_exptl_crystal_F_000 384
_exptl_crystal_size_max 0.20
_exptl_crystal_size_mid 0.20
_exptl_crystal_size_min 0.20
_refine_diff_density_max 0.262
_refine_diff_density_min -0.273
_refine_ls_extinction_method none
_refine_ls_goodness_of_fit_ref 1.04
_refine_ls_hydrogen_treatment mixed
_refine_ls_matrix_type full
_refine_ls_number_constraints 0
_refine_ls_number_parameters 118
_refine_ls_number_reflns 1807
_refine_ls_number_restraints 0
_refine_ls_restrained_S_all 1.04
_refine_ls_R_factor_all 0.101
_refine_ls_R_factor_gt 0.043
_refine_ls_shift/su_max 0.001
_refine_ls_shift/su_mean 0.000
_refine_ls_structure_factor_coef Fsqd
_refine_ls_weighting_details 'calc w = 1/[\s^2^(Fo^2^)+(0.034P)^2^+0.238P] where P = (Fo^2^+2Fc^2^)/3'
_refine_ls_weighting_scheme calc
_refine_ls_wR_factor_gt 0.089
_refine_ls_wR_factor_ref 0.103
_reflns_number_gt 1142
_reflns_number_total 1807
_reflns_threshold_expression I>2\s(I)
_cod_data_source_file hg6117.cif
_cod_data_source_block I
_cod_original_sg_symbol_H-M 'P 21/c'
_cod_original_formula_sum 'C14 H14 Cl2 N4 O4 '
_cod_database_code 2204713
_cod_database_fobs_code 2204713

loop_
_symmetry_equiv_pos_as_xyz
'   +x,   +y,   +z'
'   -x,1/2+y,1/2-z'
'   -x,   -y,   -z'
'   +x,1/2-y,1/2+z'

loop_
_atom_site_label
_atom_site_fract_x
_atom_site_fract_y
_atom_site_fract_z
_atom_site_U_iso_or_equiv
_atom_site_adp_type
_atom_site_calc_flag
_atom_site_refinement_flags
_atom_site_occupancy
_atom_site_type_symbol
Cl 0.74307(8) 0.59797(14) 0.53387(4) 0.0385(2) Uani d . 1 Cl
O1 0.5361(2) 0.7010(3) 0.37003(11) 0.0313(5) Uani d . 1 O
O2 0.6583(2) 0.9450(3) 0.66169(10) 0.0348(5) Uani d . 1 O
N1 0.3240(3) 0.6178(4) 0.23480(14) 0.0311(5) Uani d . 1 N
N2 0.2387(3) 0.4264(4) 0.23796(14) 0.0280(5) Uani d . 1 N
C1 0.5247(3) 0.8372(5) 0.43180(15) 0.0237(6) Uani d . 1 C
C2 0.6101(3) 0.8201(5) 0.51529(16) 0.0258(6) Uani d . 1 C
C3 0.5910(3) 0.9638(5) 0.58498(16) 0.0255(6) Uani d . 1 C
C4 0.1305(3) 0.4234(5) 0.16818(16) 0.0287(6) Uani d . 1 C
C5 0.1487(3) 0.6202(6) 0.12043(17) 0.0375(7) Uani d . 1 C
C6 0.2708(3) 0.7387(5) 0.16455(17) 0.0371(7) Uani d . 1 C
C7 0.0181(4) 0.2358(6) 0.1538(2) 0.0478(9) Uani d . 1 C
H1 0.397(5) 0.655(8) 0.280(2) 0.084(13) Uiso d . 1 H
H2 0.265(4) 0.308(6) 0.277(2) 0.061(11) Uiso d . 1 H
H3 0.0900 0.6650 0.0683 0.045 Uiso calc R 1 H
H4 0.3087 0.8793 0.1476 0.045 Uiso calc R 1 H
H5 0.0321 0.1314 0.2028 0.072 Uiso calc R 1 H
H6 0.0299 0.1519 0.1016 0.072 Uiso calc R 1 H
H7 -0.0812 0.3015 0.1476 0.072 Uiso calc R 1 H

loop_
_atom_site_aniso_label
_atom_site_aniso_U_11
_atom_site_aniso_U_22
_atom_site_aniso_U_33
_atom_site_aniso_U_12
_atom_site_aniso_U_13
_atom_site_aniso_U_23
Cl 0.0393(4) 0.0374(4) 0.0362(4) 0.0182(4) -0.0030(3) -0.0003(3)
O1 0.0343(11) 0.0304(11) 0.0272(9) 0.0069(9) -0.0014(8) -0.0051(8)
O2 0.0431(11) 0.0316(12) 0.0252(9) 0.0090(10) -0.0092(8) 0.0002(8)
N1 0.0290(12) 0.0313(13) 0.0305(12) -0.0002(11) -0.0031(10) -0.0046(11)
N2 0.0298(12) 0.0273(13) 0.0259(11) -0.0001(11) 0.0007(9) 0.0021(10)
C1 0.0246(13) 0.0217(13) 0.0246(12) 0.0013(11) 0.0036(10) 0.0014(11)
C2 0.0255(13) 0.0230(13) 0.0276(13) 0.0080(11) -0.0006(10) 0.0049(11)
C3 0.0242(13) 0.0244(14) 0.0264(12) -0.0005(11) -0.0006(10) 0.0020(11)
C4 0.0295(14) 0.0293(15) 0.0267(13) -0.0014(13) 0.0025(11) -0.0023(12)
C5 0.0423(17) 0.0381(18) 0.0286(14) -0.0027(15) -0.0055(12) 0.0051(13)
C6 0.0471(18) 0.0287(16) 0.0342(15) -0.0035(14) 0.0015(13) 0.0050(13)
C7 0.0443(19) 0.044(2) 0.0535(18) -0.0170(17) 0.0036(16) -0.0042(16)

loop_
_atom_type_symbol
_atom_type_description
_atom_type_scat_dispersion_real
_atom_type_scat_dispersion_imag
_atom_type_scat_source
C C 0.0033 0.0016 'International Tables Vol C Tables 4.2.6.8 and 6.1.1.4'
H H 0.0000 0.0000 'International Tables Vol C Tables 4.2.6.8 and 6.1.1.4'
N N 0.0061 0.0033 'International Tables Vol C Tables 4.2.6.8 and 6.1.1.4'
O O 0.0106 0.0060 'International Tables Vol C Tables 4.2.6.8 and 6.1.1.4'
Cl Cl 0.1484 0.1585 'International Tables Vol C Tables 4.2.6.8 and 6.1.1.4'

loop_
_geom_angle_atom_site_label_1
_geom_angle_atom_site_label_2
_geom_angle_atom_site_label_3
_geom_angle_site_symmetry_3
_geom_angle
C6 N1 N2 . 108.9(2)
C6 N1 H1 . 130(3)
N2 N1 H1 . 121(3)
C4 N2 N1 . 109.2(2)
C4 N2 H2 . 127(2)
N1 N2 H2 . 122(2)
O1 C1 C2 . 124.2(2)
O1 C1 C3 3_676 117.8(2)
C2 C1 C3 3_676 117.9(2)
C3 C2 C1 . 123.9(2)
C3 C2 Cl . 118.04(18)
C1 C2 Cl . 118.0(2)
O2 C3 C2 . 125.8(2)
O2 C3 C1 3_676 116.1(2)
C2 C3 C1 3_676 118.0(2)
N2 C4 C5 . 107.0(2)
N2 C4 C7 . 122.0(3)
C5 C4 C7 . 131.1(2)
C4 C5 C6 . 106.9(2)
C4 C5 H3 . 126.6
C6 C5 H3 . 126.6
N1 C6 C5 . 108.1(3)
N1 C6 H4 . 126.0
C5 C6 H4 . 126.0
C4 C7 H5 . 109.5
C4 C7 H6 . 109.5
H5 C7 H6 . 109.5
C4 C7 H7 . 109.5
H5 C7 H7 . 109.5
H6 C7 H7 . 109.5

loop_
_geom_bond_atom_site_label_1
_geom_bond_atom_site_label_2
_geom_bond_site_symmetry_2
_geom_bond_distance
_geom_bond_publ_flag
Cl C2 . 1.742(3) yes
O1 C1 . 1.251(3) yes
O2 C3 . 1.252(3) yes
N1 C6 . 1.317(3) yes
N1 N2 . 1.346(3) yes
N1 H1 . 0.90(4) ?
N2 C4 . 1.339(3) yes
N2 H2 . 0.91(3) ?
C1 C2 . 1.402(3) yes
C1 C3 3_676 1.540(4) yes
C2 C3 . 1.389(4) yes
C3 C1 3_676 1.540(4) ?
C4 C5 . 1.374(4) ?
C4 C7 . 1.471(4) yes
C5 C6 . 1.380(4) ?
C5 H3 . 0.93 ?
C6 H4 . 0.93 ?
C7 H5 . 0.96 ?
C7 H6 . 0.96 ?
C7 H7 . 0.96 ?

loop_
_geom_contact_atom_site_label_1
_geom_contact_atom_site_label_2
_geom_contact_distance
_geom_contact_site_symmetry_2
_geom_contact_publ_flag
O1 N1 2.651(3) . no
O1 N2 3.097(3) 2_655 no
O1 N1 3.250(3) 2_655 no
O1 C6 3.261(4) 2_645 no
O1 C4 3.391(3) 2_655 no
O2 N2 2.717(3) 3_666 no
O2 N1 2.970(3) 3_676 no
O2 C6 3.227(3) 3_676 no
C1 C6 3.428(4) 2_655 no
C1 C5 3.555(4) 2_655 no
C3 C6 3.497(4) 4_565 no

loop_
_geom_hbond_atom_site_label_D
_geom_hbond_atom_site_label_H
_geom_hbond_atom_site_label_A
_geom_hbond_site_symmetry_A
_geom_hbond_distance_DH
_geom_hbond_distance_HA
_geom_hbond_distance_DA
_geom_hbond_angle_DHA
_geom_hbond_publ_flag
N1 H1 O1 . 0.91(4) 1.75(4) 2.651(3) 175(4) yes
N1 H1 O2 3_676 0.91(4) 2.55(4) 2.970(3) 109(3) yes
N2 H2 O2 3_666 0.92(3) 1.81(3) 2.717(3) 168(3) yes
C6 H4 O1 2_655 0.93 2.36 3.261(3) 164 yes

loop_
_geom_torsion_atom_site_label_1
_geom_torsion_atom_site_label_2
_geom_torsion_atom_site_label_3
_geom_torsion_atom_site_label_4
_geom_torsion_site_symmetry_1
_geom_torsion_site_symmetry_4
_geom_torsion
C6 N1 N2 C4 . . 0.8(3)
O1 C1 C2 C3 . . -176.2(3)
C3 C1 C2 C3 3_676 . 3.6(4)
O1 C1 C2 Cl . . 1.1(4)
C3 C1 C2 Cl 3_676 . -179.01(19)
C1 C2 C3 O2 . . 175.3(3)
Cl C2 C3 O2 . . -2.0(4)
C1 C2 C3 C1 . 3_676 -3.6(4)
Cl C2 C3 C1 . 3_676 179.01(19)
N1 N2 C4 C5 . . -0.4(3)
N1 N2 C4 C7 . . -179.4(3)
N2 C4 C5 C6 . . -0.1(3)
C7 C4 C5 C6 . . 178.8(3)
N2 N1 C6 C5 . . -0.8(3)
C4 C5 C6 N1 . . 0.6(4)
